data_7133363
loop_
_publ_author_name
'Kaur, Simarjeet'
'Das, Avijit'
'Velasco, Lucia'
'Sauvan, Maxime'
'Bera, Moumita'
'Ugale, Ashok'
'Charisiadis, Asterios'
'Moonshiram, Dooshaye'
'Paria, Sayantan'

_publ_section_title
;
 Spectroscopic characterization and reactivity studies of a copper(II)
 iminoxyl radical complex.
;
_journal_issue 73
_journal_name_full 'Chemical communications (Cambridge, England)'
_journal_page_first 9934
_journal_page_last 9937
_journal_paper_doi 10.1039/d4cc02922d
_journal_volume 60
_journal_year 2024
_chemical_formula_moiety 'C20 H18 Cl Cu N5 O6, C2 H3 N'
_chemical_formula_sum 'C22 H21 Cl Cu N6 O6'
_chemical_formula_weight 564.447
_space_group_crystal_system monoclinic
_space_group_IT_number 14
_space_group_name_Hall '-P 2yn'
_space_group_name_H-M_alt 'P 1 21/n 1'
_symmetry_Int_Tables_number 14
_audit_creation_date 2023-10-26
_audit_creation_method
;
Olex2 1.5
(compiled 2022.04.07 svn.rca3783a0 for OlexSys, GUI svn.r6498)
;
_audit_update_record
;
2024-02-18 deposited with the CCDC.	2024-07-17 downloaded from the CCDC.
;
_cell_angle_alpha 90
_cell_angle_beta 104.342(17)
_cell_angle_gamma 90
_cell_formula_units_Z 4
_cell_length_a 10.905(6)
_cell_length_b 19.645(10)
_cell_length_c 11.608(6)
_cell_measurement_reflns_used 7740
_cell_measurement_temperature 300(2)
_cell_measurement_theta_max 45.52
_cell_measurement_theta_min 2.42
_cell_volume 2409(2)
_computing_cell_refinement 'Bruker SAINT'
_computing_data_collection 'Bruker APEX2'
_computing_data_reduction 'Bruker SAINT'
_computing_molecular_graphics 'Olex2 1.5 (Dolomanov et al., 2009)'
_computing_publication_material 'Olex2 1.5 (Dolomanov et al., 2009)'
_computing_structure_refinement 'olex2.refine 1.5 (Bourhis et al., 2015)'
_computing_structure_solution 'olex2.solve 1.5 (Bourhis et al., 2015)'
_diffrn_ambient_temperature 300.00
_diffrn_measured_fraction_theta_full 0.9983
_diffrn_measured_fraction_theta_max 0.8973
_diffrn_measurement_device_type 'Bruker APEX-II CCD'
_diffrn_measurement_method '\f and \w scans'
_diffrn_radiation_type 'Mo K\a'
_diffrn_radiation_wavelength 0.71073
_diffrn_reflns_av_R_equivalents 0.0842
_diffrn_reflns_av_unetI/netI 0.0988
_diffrn_reflns_Laue_measured_fraction_full 0.9983
_diffrn_reflns_Laue_measured_fraction_max 0.8973
_diffrn_reflns_limit_h_max 16
_diffrn_reflns_limit_h_min -16
_diffrn_reflns_limit_k_max 28
_diffrn_reflns_limit_k_min -29
_diffrn_reflns_limit_l_max 17
_diffrn_reflns_limit_l_min -16
_diffrn_reflns_number 56315
_diffrn_reflns_point_group_measured_fraction_full 0.9983
_diffrn_reflns_point_group_measured_fraction_max 0.8973
_diffrn_reflns_theta_full 25.0000
_diffrn_reflns_theta_max 32.84
_diffrn_reflns_theta_min 2.09
_exptl_absorpt_coefficient_mu 1.069
_exptl_crystal_colour Brown
_exptl_crystal_density_diffrn 1.556
_exptl_crystal_description Block
_exptl_crystal_F_000 1158.814
_refine_diff_density_max 1.2839
_refine_diff_density_min -1.1213
_refine_diff_density_rms 0.2331
_refine_ls_d_res_high 0.6552
_refine_ls_d_res_low 9.7598
_refine_ls_goodness_of_fit_ref 1.1385
_refine_ls_hydrogen_treatment mixed
_refine_ls_matrix_type full
_refine_ls_number_constraints 34
_refine_ls_number_parameters 332
_refine_ls_number_reflns 8050
_refine_ls_number_restraints 0
_refine_ls_restrained_S_all 1.1385
_refine_ls_R_factor_all 0.1846
_refine_ls_R_factor_gt 0.0846
_refine_ls_shift/su_max -0.0117
_refine_ls_shift/su_mean 0.0003
_refine_ls_structure_factor_coef Fsqd
_refine_ls_weighting_details 'w=1/[\s^2^(Fo^2^)+(0.0804P)^2^+2.1091P] where P=(Fo^2^+2Fc^2^)/3'
_refine_ls_weighting_scheme calc
_refine_ls_wR_factor_gt 0.1726
_refine_ls_wR_factor_ref 0.2198
_reflns_Friedel_coverage 0.0
_reflns_limit_h_max 10
_reflns_limit_h_min -16
_reflns_limit_k_max 29
_reflns_limit_k_min 0
_reflns_limit_l_max 17
_reflns_limit_l_min -9
_reflns_number_gt 4101
_reflns_number_total 8050
_reflns_threshold_expression I>=2u(I)
_cod_data_source_file d4cc02922d2.cif
_cod_data_source_block sp0409212_0m_a
_cod_depositor_comments 'Adding full bibliography for 7133363.cif.'
_cod_original_sg_symbol_Hall '-P 2ybc (x-z,y,z)'
_cod_database_code 7133363
_olex2_refinement_description
;
1. Fixed Uiso
 At 1.2 times of:
  All C(H) groups
 At 1.5 times of:
  All C(H,H,H) groups
2.a Aromatic/amide H refined with riding coordinates:
 C00I(H00I), C00K(H00K), C00M(H00M), C00N(H00N), C00P(H00P), C00Q(H00Q),
 C00R(H00R), C00T(H00T), C00W(H00W), C00X(H00X), C00Y(H00Y)
2.b Idealised Me refined as rotating group:
 C00U(H00a,H00b,H00c), C00Z(H00d,H00e,H00f), C010(H01a,H01b,H01c)
;
_olex2_submission_special_instructions 'No special instructions were received'

loop_
_space_group_symop_id
_space_group_symop_operation_xyz
1 x,y,z
2 -x+1/2,y+1/2,-z+1/2
3 -x,-y,-z
4 x-1/2,-y-1/2,z-1/2

loop_
_atom_site_label
_atom_site_type_symbol
_atom_site_fract_x
_atom_site_fract_y
_atom_site_fract_z
_atom_site_U_iso_or_equiv
_atom_site_adp_type
_atom_site_occupancy
_atom_site_refinement_flags_posn
Cu1 Cu 0.60802(5) 0.46462(3) 0.38483(5) 0.04487(19) Uani 1.000000 .
O2 O 0.8469(4) 0.5348(2) 0.4143(4) 0.0758(11) Uani 1.000000 .
O1 O 0.8307(3) 0.45251(19) 0.5759(3) 0.0666(10) Uani 1.000000 .
N5 N 0.3169(3) 0.43445(17) 0.2519(3) 0.0425(8) Uani 1.000000 .
H2 H 0.861(5) 0.496(3) 0.500(5) 0.081(17) Uiso 1.000000 .
N4 N 0.4964(3) 0.50187(17) 0.2450(3) 0.0419(8) Uani 1.000000 .
N3 N 0.4795(3) 0.40950(16) 0.4254(3) 0.0386(7) Uani 1.000000 .
N1 N 0.7094(4) 0.4339(2) 0.5346(3) 0.0500(9) Uani 1.000000 .
N2 N 0.7278(4) 0.52821(19) 0.3483(4) 0.0550(10) Uani 1.000000 .
C14 C 0.3768(4) 0.48294(19) 0.1968(4) 0.0405(9) Uani 1.000000 .
C1 C 0.6581(4) 0.3890(2) 0.5891(4) 0.0477(10) Uani 1.000000 .
C3 C 0.5253(4) 0.3745(2) 0.5291(4) 0.0445(10) Uani 1.000000 .
C8 C 0.1923(4) 0.4125(2) 0.1832(4) 0.0446(10) Uani 1.000000 .
C7 C 0.3630(4) 0.3986(2) 0.3591(4) 0.0398(9) Uani 1.000000 .
C13 C 0.1845(5) 0.3612(2) 0.1012(4) 0.0523(11) Uani 1.000000 .
H00I H 0.2576(5) 0.3414(2) 0.0888(4) 0.0628(13) Uiso 1.000000 R
C18 C 0.5556(5) 0.5491(2) 0.1899(4) 0.0509(11) Uani 1.000000 .
C6 C 0.2844(5) 0.3515(3) 0.3966(5) 0.0565(12) Uani 1.000000 .
H00K H 0.2027(5) 0.3435(3) 0.3510(5) 0.0678(15) Uiso 1.000000 R
C15 C 0.3107(5) 0.5131(2) 0.0894(4) 0.0527(11) Uani 1.000000 .
H00M H 0.2270(5) 0.5013(2) 0.0555(4) 0.0633(13) Uiso 1.000000 R
C4 C 0.4507(5) 0.3284(3) 0.5692(4) 0.0548(12) Uani 1.000000 .
H00N H 0.4811(5) 0.3052(3) 0.6404(4) 0.0658(14) Uiso 1.000000 R
C19 C 0.6876(5) 0.5637(2) 0.2531(5) 0.0550(12) Uani 1.000000 .
C12 C 0.0676(5) 0.3394(3) 0.0380(5) 0.0647(14) Uani 1.000000 .
H00P H 0.0615(5) 0.3058(3) -0.0197(5) 0.0776(17) Uiso 1.000000 R
C5 C 0.3294(5) 0.3176(3) 0.5009(5) 0.0603(13) Uani 1.000000 .
H00Q H 0.2775(5) 0.2865(3) 0.5265(5) 0.0724(16) Uiso 1.000000 R
C9 C 0.0854(5) 0.4416(3) 0.2043(4) 0.0562(12) Uani 1.000000 .
H00R H 0.0917(5) 0.4767(3) 0.2592(4) 0.0675(14) Uiso 1.000000 R
C22 C 0.9903(5) 0.2776(3) 0.4030(5) 0.0658(14) Uani 1.000000 .
C17 C 0.4936(6) 0.5790(2) 0.0855(5) 0.0604(13) Uani 1.000000 .
H00T H 0.5336(6) 0.6113(2) 0.0491(5) 0.0725(16) Uiso 1.000000 R
C2 C 0.7262(5) 0.3528(3) 0.6994(4) 0.0694(15) Uani 1.000000 .
H00a H 0.6760(17) 0.3539(18) 0.7565(14) 0.104(2) Uiso 1.000000 GR
H00b H 0.741(3) 0.3063(6) 0.6806(8) 0.104(2) Uiso 1.000000 GR
H00c H 0.8059(17) 0.3748(13) 0.732(2) 0.104(2) Uiso 1.000000 GR
N6 N 1.0256(6) 0.2443(3) 0.3414(5) 0.0958(18) Uani 1.000000 .
C11 C -0.0404(5) 0.3671(3) 0.0594(5) 0.0725(15) Uani 1.000000 .
H00W H -0.1194(5) 0.3515(3) 0.0176(5) 0.0870(18) Uiso 1.000000 R
C16 C 0.3702(5) 0.5600(3) 0.0354(5) 0.0627(13) Uani 1.000000 .
H00X H 0.3269(5) 0.5793(3) -0.0363(5) 0.0753(16) Uiso 1.000000 R
C10 C -0.0317(5) 0.4178(3) 0.1426(5) 0.0699(15) Uani 1.000000 .
H00Y H -0.1048(5) 0.4362(3) 0.1575(5) 0.0839(18) Uiso 1.000000 R
C20 C 0.7687(7) 0.6133(3) 0.2099(6) 0.093(2) Uani 1.000000 .
H00d H 0.760(4) 0.6065(18) 0.1263(11) 0.140(3) Uiso 1.000000 GR
H00e H 0.743(3) 0.6587(3) 0.223(4) 0.140(3) Uiso 1.000000 GR
H00f H 0.8554(9) 0.6067(18) 0.252(3) 0.140(3) Uiso 1.000000 GR
Cl1 Cl 0.62341(11) 0.31623(6) 0.23030(10) 0.0509(3) Uani 1.000000 .
O5 O 0.6881(4) 0.2829(2) 0.1558(4) 0.0872(13) Uani 1.000000 .
O4 O 0.4982(4) 0.3302(3) 0.1675(5) 0.1053(16) Uani 1.000000 .
O3 O 0.6834(4) 0.38059(17) 0.2664(3) 0.0694(10) Uani 1.000000 .
O6 O 0.6256(5) 0.2779(2) 0.3321(4) 0.1040(16) Uani 1.000000 .
C21 C 0.9490(7) 0.3216(4) 0.4839(7) 0.109(3) Uani 1.000000 .
H01a H 0.932(5) 0.3660(9) 0.449(2) 0.163(4) Uiso 1.000000 GR
H01b H 0.873(3) 0.3035(16) 0.500(4) 0.163(4) Uiso 1.000000 GR
H01c H 1.014(2) 0.325(2) 0.557(2) 0.163(4) Uiso 1.000000 GR

loop_
_atom_site_aniso_label
_atom_site_aniso_U_11
_atom_site_aniso_U_22
_atom_site_aniso_U_33
_atom_site_aniso_U_12
_atom_site_aniso_U_13
_atom_site_aniso_U_23
Cu1 0.0472(3) 0.0404(3) 0.0463(3) -0.0070(2) 0.0103(2) -0.0014(2)
O2 0.061(2) 0.076(3) 0.086(3) -0.0323(19) 0.010(2) -0.011(2)
O1 0.054(2) 0.075(2) 0.064(2) -0.0113(18) 0.0012(18) -0.0151(19)
N5 0.042(2) 0.0399(18) 0.046(2) -0.0003(15) 0.0128(16) 0.0033(15)
N4 0.049(2) 0.0320(17) 0.049(2) -0.0006(15) 0.0190(17) 0.0018(15)
N3 0.045(2) 0.0369(17) 0.0348(17) 0.0018(14) 0.0125(15) 0.0036(14)
N1 0.047(2) 0.056(2) 0.045(2) -0.0021(18) 0.0076(17) -0.0122(18)
N2 0.055(2) 0.046(2) 0.064(3) -0.0150(18) 0.015(2) -0.0089(19)
C14 0.051(3) 0.0298(19) 0.043(2) 0.0023(17) 0.0155(19) 0.0014(16)
C1 0.057(3) 0.052(3) 0.035(2) 0.006(2) 0.011(2) -0.0059(19)
C3 0.051(3) 0.050(2) 0.035(2) 0.007(2) 0.0150(19) -0.0020(18)
C8 0.044(2) 0.041(2) 0.046(2) -0.0004(18) 0.0072(19) 0.0028(18)
C7 0.041(2) 0.042(2) 0.039(2) 0.0010(17) 0.0143(18) 0.0027(17)
C13 0.054(3) 0.048(3) 0.057(3) -0.002(2) 0.018(2) -0.002(2)
C18 0.062(3) 0.038(2) 0.057(3) -0.009(2) 0.023(2) -0.002(2)
C6 0.049(3) 0.060(3) 0.061(3) -0.006(2) 0.015(2) 0.018(2)
C15 0.056(3) 0.050(3) 0.052(3) 0.004(2) 0.012(2) 0.013(2)
C4 0.063(3) 0.062(3) 0.044(2) 0.007(2) 0.021(2) 0.014(2)
C19 0.070(3) 0.039(2) 0.063(3) -0.014(2) 0.031(3) -0.008(2)
C12 0.076(4) 0.053(3) 0.060(3) -0.009(3) 0.009(3) -0.012(2)
C5 0.056(3) 0.065(3) 0.066(3) -0.003(2) 0.025(3) 0.019(3)
C9 0.056(3) 0.058(3) 0.053(3) 0.007(2) 0.009(2) -0.011(2)
C22 0.063(3) 0.065(3) 0.063(3) -0.008(3) 0.004(3) -0.011(3)
C17 0.084(4) 0.042(3) 0.063(3) -0.005(2) 0.033(3) 0.010(2)
C2 0.065(3) 0.096(4) 0.043(3) 0.006(3) 0.004(2) 0.007(3)
N6 0.111(5) 0.101(4) 0.078(4) -0.019(4) 0.029(3) -0.032(3)
C11 0.054(3) 0.077(4) 0.077(4) -0.010(3) -0.002(3) -0.010(3)
C16 0.076(4) 0.052(3) 0.059(3) 0.006(3) 0.015(3) 0.018(2)
C10 0.041(3) 0.084(4) 0.078(4) 0.008(3) 0.002(3) -0.005(3)
C20 0.104(5) 0.084(4) 0.096(5) -0.051(4) 0.033(4) -0.000(4)
Cl1 0.0597(7) 0.0476(6) 0.0471(6) 0.0101(5) 0.0165(5) -0.0032(5)
O5 0.086(3) 0.092(3) 0.091(3) 0.009(2) 0.037(2) -0.039(2)
O4 0.057(3) 0.129(4) 0.116(4) 0.019(3) -0.004(2) -0.020(3)
O3 0.082(3) 0.050(2) 0.080(3) 0.0018(18) 0.029(2) -0.0123(18)
O6 0.160(5) 0.073(3) 0.091(3) 0.006(3) 0.054(3) 0.028(2)
C21 0.083(5) 0.118(6) 0.113(6) 0.032(4) -0.001(4) -0.035(5)

loop_
_atom_type_symbol
_atom_type_scat_dispersion_real
_atom_type_scat_dispersion_imag
_atom_type_scat_Cromer_Mann_a1
_atom_type_scat_Cromer_Mann_a2
_atom_type_scat_Cromer_Mann_a3
_atom_type_scat_Cromer_Mann_a4
_atom_type_scat_Cromer_Mann_b1
_atom_type_scat_Cromer_Mann_b2
_atom_type_scat_Cromer_Mann_b3
_atom_type_scat_Cromer_Mann_b4
_atom_type_scat_Cromer_Mann_c
_atom_type_scat_source
_atom_type_scat_dispersion_source
C 0.00347 0.00161 2.31000 1.02000 1.58860 0.86500 20.84390 10.20750 0.56870 51.65120 0.21560 'International Tables Volume C Table 6.1.1.4 (pp. 500-502)' 'Henke, Gullikson and Davis, At. Data and Nucl. Data Tables, 1993, 54, 2'
Cl 0.14873 0.16029 11.46040 7.19640 6.25560 1.64550 0.01040 1.16620 18.51940 47.77840 -9.55740 'International Tables Volume C Table 6.1.1.4 (pp. 500-502)' 'Henke, Gullikson and Davis, At. Data and Nucl. Data Tables, 1993, 54, 2'
Cu 0.34125 1.28947 13.33800 7.16760 5.61580 1.67350 3.58280 0.24700 11.39660 64.81260 1.19100 'International Tables Volume C Table 6.1.1.4 (pp. 500-502)' 'Henke, Gullikson and Davis, At. Data and Nucl. Data Tables, 1993, 54, 2'
H 0.00000 0.00000 0.49300 0.32291 0.14019 0.04081 10.51090 26.12570 3.14236 57.79970 0.00304 'International Tables Volume C Table 6.1.1.4 (pp. 500-502)' 'Henke, Gullikson and Davis, At. Data and Nucl. Data Tables, 1993, 54, 2'
N 0.00653 0.00323 12.21260 3.13220 2.01250 1.16630 0.00570 9.89330 28.99750 0.58260 -11.52900 'International Tables Volume C Table 6.1.1.4 (pp. 500-502)' 'Henke, Gullikson and Davis, At. Data and Nucl. Data Tables, 1993, 54, 2'
O 0.01158 0.00611 3.04850 2.28680 1.54630 0.86700 13.27710 5.70110 0.32390 32.90890 0.25080 'International Tables Volume C Table 6.1.1.4 (pp. 500-502)' 'Henke, Gullikson and Davis, At. Data and Nucl. Data Tables, 1993, 54, 2'

loop_
_geom_angle_atom_site_label_1
_geom_angle_atom_site_label_2
_geom_angle_atom_site_label_3
_geom_angle
_geom_angle_site_symmetry_1
_geom_angle_site_symmetry_3
_geom_angle_publ_flag
N3 Cu1 N4 94.24(14) . . ?
N1 Cu1 N4 173.40(15) . . ?
N1 Cu1 N3 83.81(15) . . ?
N2 Cu1 N4 83.62(17) . . ?
N2 Cu1 N3 173.96(15) . . ?
N2 Cu1 N1 97.68(18) . . ?
O3 Cu1 N4 90.75(14) . . ?
O3 Cu1 N3 97.24(13) . . ?
O3 Cu1 N1 95.74(15) . . ?
O3 Cu1 N2 88.45(15) . . ?
N2 O2 H2 108(3) . . ?
N1 O1 H2 109(2) . . ?
C8 N5 C14 115.4(3) . . ?
C7 N5 C14 129.8(4) . . ?
C7 N5 C8 114.5(3) . . ?
O1 H2 O2 159(5) . . ?
C14 N4 Cu1 126.6(3) . . ?
C18 N4 Cu1 112.3(3) . . ?
C18 N4 C14 120.9(4) . . ?
C3 N3 Cu1 111.7(3) . . ?
C7 N3 Cu1 126.9(3) . . ?
C7 N3 C3 121.1(4) . . ?
O1 N1 Cu1 122.4(3) . . ?
C1 N1 Cu1 115.9(3) . . ?
C1 N1 O1 121.3(4) . . ?
O2 N2 Cu1 123.3(3) . . ?
C19 N2 Cu1 115.8(3) . . ?
C19 N2 O2 120.9(4) . . ?
N4 C14 N5 121.1(4) . . ?
C15 C14 N5 119.9(4) . . ?
C15 C14 N4 119.0(4) . . ?
C3 C1 N1 113.3(4) . . ?
C2 C1 N1 124.2(5) . . ?
C2 C1 C3 122.5(4) . . ?
C1 C3 N3 114.9(4) . . ?
C4 C3 N3 120.8(4) . . ?
C4 C3 C1 124.3(4) . . ?
C13 C8 N5 119.0(4) . . ?
C9 C8 N5 119.8(4) . . ?
C9 C8 C13 121.2(4) . . ?
N3 C7 N5 120.8(4) . . ?
C6 C7 N5 119.5(4) . . ?
C6 C7 N3 119.8(4) . . ?
H00I C13 C8 120.4(3) . . ?
C12 C13 C8 119.3(5) . . ?
C12 C13 H00I 120.4(3) . . ?
C19 C18 N4 114.4(4) . . ?
C17 C18 N4 121.1(5) . . ?
C17 C18 C19 124.5(4) . . ?
H00K C6 C7 120.5(3) . . ?
C5 C6 C7 119.1(5) . . ?
C5 C6 H00K 120.5(3) . . ?
H00M C15 C14 120.2(3) . . ?
C16 C15 C14 119.6(5) . . ?
C16 C15 H00M 120.2(3) . . ?
H00N C4 C3 121.0(3) . . ?
C5 C4 C3 118.1(4) . . ?
C5 C4 H00N 121.0(3) . . ?
C18 C19 N2 113.8(4) . . ?
C20 C19 N2 122.7(5) . . ?
C20 C19 C18 123.4(5) . . ?
H00P C12 C13 119.9(3) . . ?
C11 C12 C13 120.3(5) . . ?
C11 C12 H00P 119.9(3) . . ?
C4 C5 C6 121.2(4) . . ?
H00Q C5 C6 119.4(3) . . ?
H00Q C5 C4 119.4(3) . . ?
H00R C9 C8 120.5(3) . . ?
C10 C9 C8 118.9(5) . . ?
C10 C9 H00R 120.5(3) . . ?
C21 C22 N6 178.0(7) . . ?
H00T C17 C18 120.8(3) . . ?
C16 C17 C18 118.4(4) . . ?
C16 C17 H00T 120.8(3) . . ?
H00a C2 C1 109.5 . . ?
H00b C2 C1 109.5 . . ?
H00b C2 H00a 109.5 . . ?
H00c C2 C1 109.5 . . ?
H00c C2 H00a 109.5 . . ?
H00c C2 H00b 109.5 . . ?
H00W C11 C12 120.0(3) . . ?
C10 C11 C12 120.0(5) . . ?
C10 C11 H00W 120.0(3) . . ?
C17 C16 C15 121.0(5) . . ?
H00X C16 C15 119.5(3) . . ?
H00X C16 C17 119.5(3) . . ?
C11 C10 C9 120.3(5) . . ?
H00Y C10 C9 119.9(3) . . ?
H00Y C10 C11 119.9(3) . . ?
H00d C20 C19 109.5 . . ?
H00e C20 C19 109.5 . . ?
H00e C20 H00d 109.5 . . ?
H00f C20 C19 109.5 . . ?
H00f C20 H00d 109.5 . . ?
H00f C20 H00e 109.5 . . ?
O4 Cl1 O5 110.1(3) . . ?
O3 Cl1 O5 109.1(2) . . ?
O3 Cl1 O4 107.0(3) . . ?
O6 Cl1 O5 111.4(3) . . ?
O6 Cl1 O4 110.8(3) . . ?
O6 Cl1 O3 108.5(3) . . ?
Cl1 O3 Cu1 124.9(2) . . ?
H01a C21 C22 109.5 . . ?
H01b C21 C22 109.5 . . ?
H01b C21 H01a 109.5 . . ?
H01c C21 C22 109.5 . . ?
H01c C21 H01a 109.5 . . ?
H01c C21 H01b 109.5 . . ?

loop_
_geom_bond_atom_site_label_1
_geom_bond_atom_site_label_2
_geom_bond_distance
_geom_bond_site_symmetry_2
_geom_bond_publ_flag
Cu1 N4 1.916(4) . ?
Cu1 N3 1.920(3) . ?
Cu1 N1 1.912(4) . ?
Cu1 N2 1.929(4) . ?
Cu1 O3 2.419(3) . ?
O2 H2 1.23(6) . ?
O2 N2 1.341(5) . ?
O1 H2 1.33(7) . ?
O1 N1 1.341(5) . ?
N5 C14 1.396(5) . ?
N5 C8 1.459(6) . ?
N5 C7 1.410(5) . ?
N4 C14 1.339(6) . ?
N4 C18 1.375(5) . ?
N3 C3 1.369(5) . ?
N3 C7 1.329(5) . ?
N1 C1 1.292(6) . ?
N2 C19 1.288(6) . ?
C14 C15 1.407(6) . ?
C1 C3 1.470(6) . ?
C1 C2 1.492(6) . ?
C3 C4 1.374(6) . ?
C8 C13 1.375(6) . ?
C8 C9 1.374(6) . ?
C7 C6 1.402(6) . ?
C13 H00I 0.9300 . ?
C13 C12 1.372(7) . ?
C18 C19 1.473(7) . ?
C18 C17 1.365(7) . ?
C6 H00K 0.9300 . ?
C6 C5 1.363(7) . ?
C15 H00M 0.9300 . ?
C15 C16 1.365(7) . ?
C4 H00N 0.9300 . ?
C4 C5 1.380(7) . ?
C19 C20 1.484(7) . ?
C12 H00P 0.9300 . ?
C12 C11 1.375(8) . ?
C5 H00Q 0.9300 . ?
C9 H00R 0.9300 . ?
C9 C10 1.381(7) . ?
C22 N6 1.106(7) . ?
C22 C21 1.429(9) . ?
C17 H00T 0.9300 . ?
C17 C16 1.378(8) . ?
C2 H00a 0.9600 . ?
C2 H00b 0.9600 . ?
C2 H00c 0.9600 . ?
C11 H00W 0.9300 . ?
C11 C10 1.375(8) . ?
C16 H00X 0.9300 . ?
C10 H00Y 0.9300 . ?
C20 H00d 0.9600 . ?
C20 H00e 0.9600 . ?
C20 H00f 0.9600 . ?
Cl1 O5 1.406(4) . ?
Cl1 O4 1.406(4) . ?
Cl1 O3 1.437(4) . ?
Cl1 O6 1.396(4) . ?
C21 H01a 0.9600 . ?
C21 H01b 0.9600 . ?
C21 H01c 0.9600 . ?

loop_
_geom_torsion_atom_site_label_1
_geom_torsion_atom_site_label_2
_geom_torsion_atom_site_label_3
_geom_torsion_atom_site_label_4
_geom_torsion
_geom_torsion_site_symmetry_1
_geom_torsion_site_symmetry_2
_geom_torsion_site_symmetry_3
_geom_torsion_site_symmetry_4
_geom_torsion_publ_flag
Cu1 N4 C14 N5 4.3(4) . . . . ?
Cu1 N4 C14 C15 -176.2(3) . . . . ?
Cu1 N4 C18 C19 -3.5(3) . . . . ?
Cu1 N4 C18 C17 176.7(3) . . . . ?
Cu1 N3 C3 C1 2.9(3) . . . . ?
Cu1 N3 C3 C4 -175.3(3) . . . . ?
Cu1 N3 C7 N5 -7.0(3) . . . . ?
Cu1 N3 C7 C6 173.7(4) . . . . ?
Cu1 N1 C1 C3 -5.2(3) . . . . ?
Cu1 N1 C1 C2 172.6(3) . . . . ?
Cu1 N2 C19 C18 0.4(3) . . . . ?
Cu1 N2 C19 C20 -177.9(4) . . . . ?
Cu1 O3 Cl1 O5 175.9(3) . . . . ?
Cu1 O3 Cl1 O4 56.9(3) . . . . ?
Cu1 O3 Cl1 O6 -62.7(3) . . . . ?
O2 N2 C19 C18 178.8(4) . . . . ?
O2 N2 C19 C20 0.4(6) . . . . ?
O1 N1 C1 C3 -179.0(4) . . . . ?
O1 N1 C1 C2 -1.2(5) . . . . ?
N5 C14 N4 C18 179.3(4) . . . . ?
N5 C14 C15 C16 -179.3(4) . . . . ?
N5 C8 C13 C12 178.8(4) . . . . ?
N5 C8 C9 C10 -176.8(5) . . . . ?
N5 C7 N3 C3 -179.5(4) . . . . ?
N5 C7 C6 C5 -179.4(4) . . . . ?
N4 C14 C15 C16 1.3(5) . . . . ?
N4 C18 C19 N2 2.0(4) . . . . ?
N4 C18 C19 C20 -179.6(4) . . . . ?
N4 C18 C17 C16 -0.8(5) . . . . ?
N3 C3 C1 N1 1.4(4) . . . . ?
N3 C3 C1 C2 -176.4(4) . . . . ?
N3 C3 C4 C5 1.1(5) . . . . ?
N3 C7 C6 C5 -0.1(5) . . . . ?
N1 C1 C3 C4 179.5(4) . . . . ?
N2 C19 C18 C17 -178.1(4) . . . . ?
C14 C15 C16 C17 -1.1(5) . . . . ?
C1 C3 C4 C5 -176.9(5) . . . . ?
C3 C4 C5 C6 -0.1(5) . . . . ?
C8 C13 C12 C11 -2.2(6) . . . . ?
C8 C9 C10 C11 -1.6(6) . . . . ?
C7 C6 C5 C4 -0.5(6) . . . . ?
C13 C12 C11 C10 1.4(6) . . . . ?
C18 C17 C16 C15 0.9(6) . . . . ?
C12 C11 C10 C9 0.5(7) . . . . ?
